data_2204922
loop_
_publ_author_name
'Linden, Anthony'
'Basu Baul, Tushar S.'
'Mizar, Archana'

_publ_section_title
;
 <i>cis</i>-Bis(8-hydroxyquinolinato-\k^2^<i>N</i>,<i>O</i>)diphenyltin(IV)
;
_journal_issue 1
_journal_name_full 'Acta Crystallographica Section E'
_journal_page_first m27
_journal_page_last m29
_journal_paper_doi 10.1107/S1600536804031277
_journal_volume 61
_journal_year 2005
_chemical_formula_iupac '[Sn (C6 H5)2 (C9 H6 N O)2]'
_chemical_formula_moiety 'C30 H22 N2 O2 Sn'
_chemical_formula_sum 'C30 H22 N2 O2 Sn'
_chemical_formula_weight 561.12
_chemical_name_systematic
;
cis-Bis(8-hydroxyquinolinato-\k^2^N,O)diphenyltin(IV)
;
_space_group_IT_number 14
_symmetry_cell_setting monoclinic
_symmetry_space_group_name_Hall '-P 2yn'
_symmetry_space_group_name_H-M 'P 1 21/n 1'
_atom_sites_solution_hydrogens geom
_atom_sites_solution_primary direct
_atom_sites_solution_secondary difmap
_audit_creation_method SHELXL97
_cell_angle_alpha 90.00
_cell_angle_beta 91.3964(14)
_cell_angle_gamma 90.00
_cell_formula_units_Z 4
_cell_length_a 12.8111(3)
_cell_length_b 14.8721(4)
_cell_length_c 12.8378(3)
_cell_measurement_reflns_used 90230
_cell_measurement_temperature 160.0(10)
_cell_measurement_theta_max 30.0
_cell_measurement_theta_min 2.0
_cell_volume 2445.23(10)
_computing_cell_refinement 'DENZO-SMN (Otwinowski & Minor, 1997)'
_computing_data_collection 'COLLECT (Nonius, 2000)'
_computing_data_reduction 'DENZO-SMN and SCALEPACK (Otwinowski & Minor, 1997)'
_computing_molecular_graphics 'ORTEPII (Johnson, 1976)'
_computing_publication_material 'SHELXL97 and PLATON (Spek, 2003)'
_computing_structure_refinement 'SHELXL97 (Sheldrick, 1997)'
_computing_structure_solution 'SIR92 (Altomare et al., 1994)'
_diffrn_ambient_temperature 160.0(10)
_diffrn_detector_area_resol_mean 9
_diffrn_measured_fraction_theta_full 0.999
_diffrn_measured_fraction_theta_max 0.999
_diffrn_measurement_device_type 'Nonius KappaCCD area-detector'
_diffrn_measurement_method '\w scans with \k offsets'
_diffrn_radiation_monochromator 'horizontally mounted graphite crystal'
_diffrn_radiation_source 'Nonius FR590 sealed tube generator'
_diffrn_radiation_type 'Mo K\a'
_diffrn_radiation_wavelength 0.71073
_diffrn_reflns_av_R_equivalents 0.0794
_diffrn_reflns_av_sigmaI/netI 0.0424
_diffrn_reflns_limit_h_max 18
_diffrn_reflns_limit_h_min -16
_diffrn_reflns_limit_k_max 20
_diffrn_reflns_limit_k_min -20
_diffrn_reflns_limit_l_max 18
_diffrn_reflns_limit_l_min -18
_diffrn_reflns_number 68827
_diffrn_reflns_theta_full 30.03
_diffrn_reflns_theta_max 30.03
_diffrn_reflns_theta_min 2.10
_diffrn_standards_decay_% 0
_diffrn_standards_number 0
_exptl_absorpt_coefficient_mu 1.074
_exptl_absorpt_correction_T_max 0.933
_exptl_absorpt_correction_T_min 0.697
_exptl_absorpt_correction_type multi-scan
_exptl_absorpt_process_details '(Blessing, 1995)'
_exptl_crystal_colour yellow
_exptl_crystal_density_diffrn 1.524
_exptl_crystal_density_meas ?
_exptl_crystal_density_method .
_exptl_crystal_description tablet
_exptl_crystal_F_000 1128
_exptl_crystal_size_max 0.25
_exptl_crystal_size_mid 0.25
_exptl_crystal_size_min 0.07
_refine_diff_density_max 1.668
_refine_diff_density_min -1.147
_refine_ls_extinction_method none
_refine_ls_goodness_of_fit_ref 1.061
_refine_ls_hydrogen_treatment constr
_refine_ls_matrix_type full
_refine_ls_number_parameters 316
_refine_ls_number_reflns 7130
_refine_ls_number_restraints 0
_refine_ls_restrained_S_all 1.061
_refine_ls_R_factor_all 0.0632
_refine_ls_R_factor_gt 0.0374
_refine_ls_shift/su_max 0.003
_refine_ls_shift/su_mean 0.000
_refine_ls_structure_factor_coef Fsqd
_refine_ls_weighting_details 'w = 1/[\s^2^(Fo^2^)+(0.0412P)^2^+2.0301P] where P=(Fo^2^+2Fc^2^)/3'
_refine_ls_weighting_scheme calc
_refine_ls_wR_factor_gt 0.0799
_refine_ls_wR_factor_ref 0.0909
_reflns_number_gt 5326
_reflns_number_total 7135
_reflns_threshold_expression I>2\s(I)
_cod_data_source_file lh6330.cif
_cod_data_source_block I
_cod_database_code 2204922
_cod_database_fobs_code 2204922

loop_
_symmetry_equiv_pos_as_xyz
'x, y, z'
'-x+1/2, y+1/2, -z+1/2'
'-x, -y, -z'
'x-1/2, -y-1/2, z-1/2'

loop_
_atom_site_label
_atom_site_fract_x
_atom_site_fract_y
_atom_site_fract_z
_atom_site_U_iso_or_equiv
_atom_site_adp_type
_atom_site_calc_flag
_atom_site_refinement_flags
_atom_site_occupancy
_atom_site_type_symbol
Sn 0.752739(12) 0.218737(12) 0.765126(13) 0.02081(6) Uani d . 1 Sn
O1 0.71802(14) 0.34817(12) 0.81518(13) 0.0257(4) Uani d . 1 O
O2 0.81095(13) 0.08834(12) 0.77604(14) 0.0251(4) Uani d . 1 O
N1 0.70748(17) 0.20349(15) 0.93898(17) 0.0240(5) Uani d . 1 N
N2 0.91164(17) 0.23229(14) 0.85554(16) 0.0230(5) Uani d . 1 N
C1 0.7041(2) 0.13076(19) 0.9977(2) 0.0294(6) Uani d . 1 C
H1 0.7254 0.0749 0.9693 0.035 Uiso calc R 1 H
C2 0.6701(2) 0.1333(2) 1.1009(2) 0.0342(6) Uani d . 1 C
H2 0.6690 0.0800 1.1416 0.041 Uiso calc R 1 H
C3 0.6385(2) 0.2135(2) 1.1422(2) 0.0325(6) Uani d . 1 C
H3 0.6143 0.2156 1.2115 0.039 Uiso calc R 1 H
C4 0.6418(2) 0.29291(19) 1.0826(2) 0.0278(6) Uani d . 1 C
C5 0.6118(2) 0.3787(2) 1.1172(2) 0.0337(6) Uani d . 1 C
H5 0.5881 0.3866 1.1861 0.040 Uiso calc R 1 H
C6 0.6170(2) 0.4507(2) 1.0513(2) 0.0342(6) Uani d . 1 C
H6 0.5959 0.5081 1.0755 0.041 Uiso calc R 1 H
C7 0.6529(2) 0.4425(2) 0.9484(2) 0.0304(6) Uani d . 1 C
H7 0.6562 0.4941 0.9049 0.037 Uiso calc R 1 H
C8 0.6829(2) 0.35999(18) 0.91136(19) 0.0240(5) Uani d . 1 C
C9 0.67753(19) 0.28407(17) 0.97958(19) 0.0222(5) Uani d . 1 C
C10 0.9595(2) 0.30456(19) 0.8932(2) 0.0289(6) Uani d . 1 C
H10 0.9243 0.3607 0.8903 0.035 Uiso calc R 1 H
C11 1.0603(2) 0.3008(2) 0.9373(2) 0.0327(6) Uani d . 1 C
H11 1.0928 0.3539 0.9634 0.039 Uiso calc R 1 H
C12 1.1117(2) 0.2205(2) 0.9427(2) 0.0321(6) Uani d . 1 C
H12 1.1803 0.2178 0.9724 0.039 Uiso calc R 1 H
C13 1.0634(2) 0.14145(19) 0.9043(2) 0.0277(6) Uani d . 1 C
C14 1.1090(2) 0.0555(2) 0.9057(2) 0.0354(6) Uani d . 1 C
H14 1.1776 0.0474 0.9339 0.042 Uiso calc R 1 H
C15 1.0544(2) -0.0164(2) 0.8663(2) 0.0371(7) Uani d . 1 C
H15 1.0856 -0.0743 0.8687 0.044 Uiso calc R 1 H
C16 0.9528(2) -0.00696(19) 0.8221(2) 0.0297(6) Uani d . 1 C
H16 0.9169 -0.0582 0.7955 0.036 Uiso calc R 1 H
C17 0.9058(2) 0.07591(17) 0.81751(19) 0.0236(5) Uani d . 1 C
C18 0.96123(19) 0.15106(18) 0.86047(18) 0.0230(5) Uani d . 1 C
C19 0.82950(19) 0.26954(17) 0.62966(19) 0.0228(5) Uani d . 1 C
C20 0.8477(2) 0.36072(19) 0.6168(2) 0.0290(6) Uani d . 1 C
H20 0.8274 0.4016 0.6695 0.035 Uiso calc R 1 H
C21 0.8953(2) 0.3936(2) 0.5280(2) 0.0339(6) Uani d . 1 C
H21 0.9082 0.4561 0.5208 0.041 Uiso calc R 1 H
C22 0.9237(2) 0.3343(2) 0.4500(2) 0.0352(7) Uani d . 1 C
H22 0.9549 0.3564 0.3887 0.042 Uiso calc R 1 H
C23 0.9069(2) 0.2437(2) 0.4616(2) 0.0356(7) Uani d . 1 C
H23 0.9270 0.2032 0.4085 0.043 Uiso calc R 1 H
C24 0.8604(2) 0.21114(19) 0.5509(2) 0.0275(6) Uani d . 1 C
H24 0.8495 0.1483 0.5584 0.033 Uiso calc R 1 H
C25 0.59985(19) 0.17132(18) 0.71828(19) 0.0239(5) Uani d . 1 C
C26 0.5792(2) 0.0805(2) 0.7029(2) 0.0350(7) Uani d . 1 C
H26 0.6332 0.0375 0.7139 0.042 Uiso calc R 1 H
C27 0.4798(2) 0.0521(2) 0.6715(3) 0.0440(8) Uani d . 1 C
H27 0.4665 -0.0103 0.6618 0.053 Uiso calc R 1 H
C28 0.4003(2) 0.1134(2) 0.6542(3) 0.0402(7) Uani d . 1 C
H28 0.3328 0.0935 0.6321 0.048 Uiso calc R 1 H
C29 0.4195(2) 0.2037(2) 0.6694(2) 0.0361(7) Uani d . 1 C
H29 0.3651 0.2464 0.6583 0.043 Uiso calc R 1 H
C30 0.5183(2) 0.23205(19) 0.7008(2) 0.0292(6) Uani d . 1 C
H30 0.5309 0.2945 0.7108 0.035 Uiso calc R 1 H

loop_
_atom_site_aniso_label
_atom_site_aniso_U_11
_atom_site_aniso_U_22
_atom_site_aniso_U_33
_atom_site_aniso_U_12
_atom_site_aniso_U_13
_atom_site_aniso_U_23
Sn 0.02027(10) 0.02391(10) 0.01833(9) 0.00096(7) 0.00226(6) 0.00024(6)
O1 0.0291(9) 0.0264(10) 0.0219(9) 0.0036(8) 0.0034(7) 0.0018(7)
O2 0.0198(9) 0.0265(9) 0.0288(10) 0.0023(7) -0.0039(7) -0.0017(7)
N1 0.0210(11) 0.0298(12) 0.0214(10) 0.0000(9) 0.0028(8) 0.0031(8)
N2 0.0244(11) 0.0281(12) 0.0166(10) -0.0020(9) 0.0031(8) -0.0004(8)
C1 0.0295(14) 0.0321(15) 0.0267(13) -0.0022(12) 0.0032(11) 0.0052(11)
C2 0.0345(15) 0.0431(17) 0.0251(14) -0.0057(13) 0.0038(11) 0.0089(12)
C3 0.0299(14) 0.0494(18) 0.0186(12) -0.0028(13) 0.0053(10) 0.0047(12)
C4 0.0194(12) 0.0443(17) 0.0198(12) -0.0004(12) 0.0032(9) -0.0025(11)
C5 0.0263(14) 0.0491(18) 0.0258(14) 0.0020(13) 0.0054(11) -0.0083(12)
C6 0.0323(15) 0.0395(16) 0.0310(15) 0.0082(13) 0.0026(12) -0.0102(12)
C7 0.0324(15) 0.0307(14) 0.0282(14) 0.0050(12) 0.0019(11) -0.0027(11)
C8 0.0241(12) 0.0277(14) 0.0204(12) 0.0019(11) 0.0023(9) -0.0001(10)
C9 0.0174(11) 0.0288(13) 0.0206(12) 0.0004(10) 0.0023(9) -0.0006(10)
C10 0.0332(15) 0.0307(14) 0.0228(13) -0.0011(12) 0.0025(11) -0.0020(10)
C11 0.0334(15) 0.0389(17) 0.0256(14) -0.0085(13) -0.0023(11) -0.0051(11)
C12 0.0278(14) 0.0465(17) 0.0218(13) -0.0043(13) -0.0051(10) -0.0009(11)
C13 0.0261(13) 0.0362(16) 0.0207(12) -0.0026(12) -0.0008(10) 0.0012(10)
C14 0.0280(15) 0.0438(17) 0.0340(15) 0.0045(13) -0.0053(12) 0.0043(13)
C15 0.0348(16) 0.0338(16) 0.0425(17) 0.0082(13) -0.0033(13) 0.0016(13)
C16 0.0279(14) 0.0284(14) 0.0327(15) 0.0015(12) -0.0012(11) -0.0010(11)
C17 0.0241(12) 0.0279(14) 0.0189(12) -0.0016(11) 0.0023(9) 0.0003(9)
C18 0.0227(12) 0.0309(14) 0.0155(11) -0.0002(11) 0.0026(9) 0.0007(9)
C19 0.0186(11) 0.0326(15) 0.0172(11) 0.0016(10) 0.0004(9) 0.0020(9)
C20 0.0292(14) 0.0319(15) 0.0261(13) -0.0020(12) 0.0058(10) -0.0019(11)
C21 0.0319(15) 0.0337(16) 0.0365(16) -0.0018(13) 0.0068(12) 0.0077(12)
C22 0.0304(14) 0.0493(19) 0.0263(14) 0.0068(14) 0.0094(11) 0.0113(12)
C23 0.0379(16) 0.0453(17) 0.0239(14) 0.0081(14) 0.0080(12) 0.0024(12)
C24 0.0248(13) 0.0330(15) 0.0249(13) 0.0034(11) 0.0059(10) 0.0028(10)
C25 0.0218(12) 0.0314(14) 0.0185(12) 0.0004(11) 0.0019(9) 0.0013(10)
C26 0.0271(14) 0.0320(16) 0.0458(18) 0.0036(12) -0.0009(12) -0.0041(12)
C27 0.0333(17) 0.0345(17) 0.064(2) -0.0027(14) -0.0037(15) -0.0114(15)
C28 0.0241(14) 0.048(2) 0.0482(19) -0.0028(14) -0.0037(13) -0.0064(15)
C29 0.0241(14) 0.0427(18) 0.0414(17) 0.0035(13) -0.0019(12) 0.0009(13)
C30 0.0266(14) 0.0306(16) 0.0304(14) 0.0011(11) 0.0006(11) 0.0017(11)

loop_
_atom_type_symbol
_atom_type_description
_atom_type_scat_dispersion_real
_atom_type_scat_dispersion_imag
_atom_type_scat_source
C C 0.0033 0.0016
; International Tables for Crystallography (1992).
Vol. C, Tables 4.2.6.8 and 6.1.1.4
;
H H 0.0000 0.0000
; International Tables for Crystallography (1992).
Vol. C, Tables 4.2.6.8 and 6.1.1.4
;
N N 0.0061 0.0033
; International Tables for Crystallography (1992).
Vol. C, Tables 4.2.6.8 and 6.1.1.4
;
O O 0.0106 0.0060
; International Tables for Crystallography (1992).
Vol. C, Tables 4.2.6.8 and 6.1.1.4
;
Sn Sn -0.6537 1.4246
; International Tables for Crystallography (1992).
Vol. C, Tables 4.2.6.8 and 6.1.1.4
;

loop_
_geom_angle_atom_site_label_1
_geom_angle_atom_site_label_2
_geom_angle_atom_site_label_3
_geom_angle
_geom_angle_publ_flag
O1 Sn O2 156.94(7) yes
O1 Sn C25 100.92(9) yes
O2 Sn C25 92.04(9) yes
O1 Sn C19 91.72(8) yes
O2 Sn C19 102.19(8) yes
C25 Sn C19 108.61(9) yes
O1 Sn N2 87.53(7) yes
O2 Sn N2 74.90(7) yes
C25 Sn N2 161.11(9) yes
C19 Sn N2 87.78(8) yes
O1 Sn N1 74.59(7) yes
O2 Sn N1 86.68(7) yes
C25 Sn N1 89.42(8) yes
C19 Sn N1 159.36(9) yes
N2 Sn N1 76.46(7) ?
C8 O1 Sn 119.11(16) yes
C17 O2 Sn 118.67(16) yes
C1 N1 C9 119.2(2) ?
C1 N1 Sn 129.73(18) yes
C9 N1 Sn 111.03(16) ?
C10 N2 C18 119.4(2) ?
C10 N2 Sn 130.15(19) yes
C18 N2 Sn 110.29(16) ?
N1 C1 C2 122.1(3) ?
N1 C1 H1 118.9 ?
C2 C1 H1 118.9 ?
C3 C2 C1 119.3(3) ?
C3 C2 H2 120.3 ?
C1 C2 H2 120.3 ?
C2 C3 C4 120.4(2) ?
C2 C3 H3 119.8 ?
C4 C3 H3 119.8 ?
C5 C4 C3 125.2(2) ?
C5 C4 C9 118.4(3) ?
C3 C4 C9 116.4(2) ?
C6 C5 C4 119.9(3) ?
C6 C5 H5 120.1 ?
C4 C5 H5 120.1 ?
C5 C6 C7 122.1(3) ?
C5 C6 H6 118.9 ?
C7 C6 H6 118.9 ?
C8 C7 C6 120.0(3) ?
C8 C7 H7 120.0 ?
C6 C7 H7 120.0 ?
O1 C8 C7 122.7(2) ?
O1 C8 C9 118.9(2) ?
C7 C8 C9 118.3(2) ?
N1 C9 C4 122.6(2) ?
N1 C9 C8 116.1(2) ?
C4 C9 C8 121.3(2) ?
N2 C10 C11 122.1(3) ?
N2 C10 H10 119.0 ?
C11 C10 H10 119.0 ?
C12 C11 C10 119.7(3) ?
C12 C11 H11 120.2 ?
C10 C11 H11 120.2 ?
C11 C12 C13 120.3(3) ?
C11 C12 H12 119.9 ?
C13 C12 H12 119.9 ?
C14 C13 C12 125.1(3) ?
C14 C13 C18 118.4(3) ?
C12 C13 C18 116.5(3) ?
C15 C14 C13 119.8(3) ?
C15 C14 H14 120.1 ?
C13 C14 H14 120.1 ?
C14 C15 C16 121.9(3) ?
C14 C15 H15 119.1 ?
C16 C15 H15 119.1 ?
C17 C16 C15 120.3(3) ?
C17 C16 H16 119.8 ?
C15 C16 H16 119.8 ?
O2 C17 C16 122.6(2) ?
O2 C17 C18 119.2(2) ?
C16 C17 C18 118.2(2) ?
N2 C18 C13 122.1(2) ?
N2 C18 C17 116.6(2) ?
C13 C18 C17 121.3(2) ?
C20 C19 C24 118.1(2) ?
C20 C19 Sn 121.34(19) ?
C24 C19 Sn 120.59(19) ?
C19 C20 C21 121.2(3) ?
C19 C20 H20 119.4 ?
C21 C20 H20 119.4 ?
C22 C21 C20 119.6(3) ?
C22 C21 H21 120.2 ?
C20 C21 H21 120.2 ?
C23 C22 C21 120.0(3) ?
C23 C22 H22 120.0 ?
C21 C22 H22 120.0 ?
C22 C23 C24 120.1(3) ?
C22 C23 H23 119.9 ?
C24 C23 H23 119.9 ?
C23 C24 C19 120.9(3) ?
C23 C24 H24 119.5 ?
C19 C24 H24 119.5 ?
C26 C25 C30 117.9(3) ?
C26 C25 Sn 121.8(2) ?
C30 C25 Sn 120.3(2) ?
C25 C26 C27 120.4(3) ?
C25 C26 H26 119.8 ?
C27 C26 H26 119.8 ?
C28 C27 C26 120.8(3) ?
C28 C27 H27 119.6 ?
C26 C27 H27 119.6 ?
C29 C28 C27 119.5(3) ?
C29 C28 H28 120.2 ?
C27 C28 H28 120.2 ?
C28 C29 C30 119.8(3) ?
C28 C29 H29 120.1 ?
C30 C29 H29 120.1 ?
C29 C30 C25 121.7(3) ?
C29 C30 H30 119.2 ?
C25 C30 H30 119.2 ?

loop_
_geom_bond_atom_site_label_1
_geom_bond_atom_site_label_2
_geom_bond_distance
_geom_bond_publ_flag
Sn O1 2.0809(18) yes
Sn O2 2.0812(18) yes
Sn C25 2.154(3) yes
Sn C19 2.155(2) yes
Sn N2 2.327(2) yes
Sn N1 2.331(2) yes
O1 C8 1.336(3) yes
O2 C17 1.328(3) yes
N1 C1 1.320(3) ?
N1 C9 1.365(3) ?
N2 C10 1.323(3) ?
N2 C18 1.366(3) ?
C1 C2 1.405(4) ?
C1 H1 0.9500 ?
C2 C3 1.370(4) ?
C2 H2 0.9500 ?
C3 C4 1.408(4) ?
C3 H3 0.9500 ?
C4 C5 1.408(4) ?
C4 C9 1.416(3) ?
C5 C6 1.367(4) ?
C5 H5 0.9500 ?
C6 C7 1.414(4) ?
C6 H6 0.9500 ?
C7 C8 1.375(4) ?
C7 H7 0.9500 ?
C8 C9 1.432(4) ?
C10 C11 1.398(4) ?
C10 H10 0.9500 ?
C11 C12 1.366(4) ?
C11 H11 0.9500 ?
C12 C13 1.412(4) ?
C12 H12 0.9500 ?
C13 C14 1.405(4) ?
C13 C18 1.420(4) ?
C14 C15 1.368(4) ?
C14 H14 0.9500 ?
C15 C16 1.414(4) ?
C15 H15 0.9500 ?
C16 C17 1.372(4) ?
C16 H16 0.9500 ?
C17 C18 1.428(4) ?
C19 C20 1.386(4) ?
C19 C24 1.398(4) ?
C20 C21 1.395(4) ?
C20 H20 0.9500 ?
C21 C22 1.389(4) ?
C21 H21 0.9500 ?
C22 C23 1.373(5) ?
C22 H22 0.9500 ?
C23 C24 1.392(4) ?
C23 H23 0.9500 ?
C24 H24 0.9500 ?
C25 C26 1.390(4) ?
C25 C30 1.395(4) ?
C26 C27 1.392(4) ?
C26 H26 0.9500 ?
C27 C28 1.382(5) ?
C27 H27 0.9500 ?
C28 C29 1.378(4) ?
C28 H28 0.9500 ?
C29 C30 1.386(4) ?
C29 H29 0.9500 ?
C30 H30 0.9500 ?

loop_
_geom_torsion_atom_site_label_1
_geom_torsion_atom_site_label_2
_geom_torsion_atom_site_label_3
_geom_torsion_atom_site_label_4
_geom_torsion
O2 Sn O1 C8 -40.8(3)
C25 Sn O1 C8 82.28(18)
C19 Sn O1 C8 -168.39(18)
N2 Sn O1 C8 -80.68(18)
N1 Sn O1 C8 -4.05(17)
O1 Sn O2 C17 -46.6(3)
C25 Sn O2 C17 -171.21(18)
C19 Sn O2 C17 79.25(18)
N2 Sn O2 C17 -5.05(17)
N1 Sn O2 C17 -81.91(17)
O1 Sn N1 C1 -179.3(2)
O2 Sn N1 C1 -12.9(2)
C25 Sn N1 C1 79.2(2)
C19 Sn N1 C1 -129.4(3)
N2 Sn N1 C1 -88.1(2)
O1 Sn N1 C9 3.14(16)
O2 Sn N1 C9 169.57(17)
C25 Sn N1 C9 -98.35(18)
C19 Sn N1 C9 53.1(3)
N2 Sn N1 C9 94.31(17)
O1 Sn N2 C10 -15.5(2)
O2 Sn N2 C10 179.5(2)
C25 Sn N2 C10 -132.9(3)
C19 Sn N2 C10 76.3(2)
N1 Sn N2 C10 -90.3(2)
O1 Sn N2 C18 169.59(16)
O2 Sn N2 C18 4.66(15)
C25 Sn N2 C18 52.3(3)
C19 Sn N2 C18 -98.59(17)
N1 Sn N2 C18 94.85(16)
C9 N1 C1 C2 0.4(4)
Sn N1 C1 C2 -177.0(2)
N1 C1 C2 C3 0.5(4)
C1 C2 C3 C4 -1.1(4)
C2 C3 C4 C5 -179.7(3)
C2 C3 C4 C9 0.8(4)
C3 C4 C5 C6 -179.0(3)
C9 C4 C5 C6 0.5(4)
C4 C5 C6 C7 -0.7(4)
C5 C6 C7 C8 0.7(4)
Sn O1 C8 C7 -176.4(2)
Sn O1 C8 C9 4.5(3)
C6 C7 C8 O1 -179.6(2)
C6 C7 C8 C9 -0.5(4)
C1 N1 C9 C4 -0.6(4)
Sn N1 C9 C4 177.2(2)
C1 N1 C9 C8 -179.8(2)
Sn N1 C9 C8 -2.0(3)
C5 C4 C9 N1 -179.5(2)
C3 C4 C9 N1 0.0(4)
C5 C4 C9 C8 -0.3(4)
C3 C4 C9 C8 179.2(2)
O1 C8 C9 N1 -1.3(3)
C7 C8 C9 N1 179.6(2)
O1 C8 C9 C4 179.5(2)
C7 C8 C9 C4 0.3(4)
C18 N2 C10 C11 0.7(4)
Sn N2 C10 C11 -173.81(19)
N2 C10 C11 C12 -0.3(4)
C10 C11 C12 C13 -0.2(4)
C11 C12 C13 C14 179.9(3)
C11 C12 C13 C18 0.3(4)
C12 C13 C14 C15 179.8(3)
C18 C13 C14 C15 -0.6(4)
C13 C14 C15 C16 1.0(5)
C14 C15 C16 C17 0.0(5)
Sn O2 C17 C16 -176.0(2)
Sn O2 C17 C18 4.8(3)
C15 C16 C17 O2 179.4(2)
C15 C16 C17 C18 -1.4(4)
C10 N2 C18 C13 -0.5(4)
Sn N2 C18 C13 175.02(18)
C10 N2 C18 C17 -179.4(2)
Sn N2 C18 C17 -3.9(3)
C14 C13 C18 N2 -179.6(2)
C12 C13 C18 N2 0.0(4)
C14 C13 C18 C17 -0.8(4)
C12 C13 C18 C17 178.8(2)
O2 C17 C18 N2 -0.1(3)
C16 C17 C18 N2 -179.3(2)
O2 C17 C18 C13 -179.0(2)
C16 C17 C18 C13 1.8(4)
O1 Sn C19 C20 7.8(2)
O2 Sn C19 C20 -153.7(2)
C25 Sn C19 C20 109.9(2)
N2 Sn C19 C20 -79.7(2)
N1 Sn C19 C20 -39.8(4)
O1 Sn C19 C24 -170.8(2)
O2 Sn C19 C24 27.7(2)
C25 Sn C19 C24 -68.7(2)
N2 Sn C19 C24 101.7(2)
N1 Sn C19 C24 141.6(2)
C24 C19 C20 C21 0.1(4)
Sn C19 C20 C21 -178.5(2)
C19 C20 C21 C22 0.9(4)
C20 C21 C22 C23 -1.3(4)
C21 C22 C23 C24 0.6(4)
C22 C23 C24 C19 0.5(4)
C20 C19 C24 C23 -0.8(4)
Sn C19 C24 C23 177.9(2)
O1 Sn C25 C26 -163.9(2)
O2 Sn C25 C26 -3.1(2)
C19 Sn C25 C26 100.5(2)
N2 Sn C25 C26 -48.6(4)
N1 Sn C25 C26 -89.7(2)
O1 Sn C25 C30 17.1(2)
O2 Sn C25 C30 177.9(2)
C19 Sn C25 C30 -78.5(2)
N2 Sn C25 C30 132.4(3)
N1 Sn C25 C30 91.3(2)
C30 C25 C26 C27 -0.3(4)
Sn C25 C26 C27 -179.3(2)
C25 C26 C27 C28 0.5(5)
C26 C27 C28 C29 -0.7(5)
C27 C28 C29 C30 0.6(5)
C28 C29 C30 C25 -0.3(5)
C26 C25 C30 C29 0.1(4)
Sn C25 C30 C29 179.2(2)
